data_1545459
loop_
_publ_author_name
'Arai, Takayoshi'
'Tsuchida, Akiko'
'Miyazaki, Tomoya'
'Awata, Atsuko'

_publ_section_title
;
 Catalytic Asymmetric Synthesis of Chiral 2-Vinylindole Scaffolds by
 Friedel-Crafts Reaction.
;
_journal_issue 4
_journal_name_full 'Organic letters'
_journal_page_first 758
_journal_page_last 761
_journal_paper_doi 10.1021/acs.orglett.6b03584
_journal_volume 19
_journal_year 2017
_chemical_absolute_configuration ad
_chemical_formula_sum 'C18 H14 Br N2 O2'
_chemical_formula_weight 370.22
_chemical_name_common FC-4d
_space_group_crystal_system monoclinic
_space_group_IT_number 4
_space_group_name_Hall 'P 2yb'
_space_group_name_H-M_alt 'P 1 21 1'
_symmetry_space_group_name_Hall 'P 2yb'
_symmetry_space_group_name_H-M 'P 1 21 1'
_atom_sites_solution_hydrogens mixed
_cell_angle_alpha 90
_cell_angle_beta 108.402(2)
_cell_angle_gamma 90
_cell_formula_units_Z 2
_cell_length_a 9.0525(12)
_cell_length_b 8.6536(12)
_cell_length_c 10.8768(14)
_cell_measurement_reflns_used 2986
_cell_measurement_temperature 296
_cell_measurement_theta_max 27.80
_cell_measurement_theta_min 2.37
_cell_volume 808.48(19)
_computing_cell_refinement 'SAINT V8.34A (Bruker AXS Inc., 2013)'
_computing_data_collection 'APEX2 (Bruker AXS, 2006)'
_computing_data_reduction 'SAINT V8.34A (Bruker AXS Inc., 2013)'
_computing_molecular_graphics 'XSHEL (Bruker AXS,2002)'
_computing_publication_material 'XCIF (Bruker AXS, 2001)'
_computing_structure_refinement 'SHELXL-2013 (Sheldrick, 2013)'
_computing_structure_solution 'SHELXS-97 (Sheldrick, 1997)'
_diffrn_ambient_temperature 296
_diffrn_measured_fraction_theta_full 0.998
_diffrn_measured_fraction_theta_max 0.928
_diffrn_measurement_device_type 'Bruker APEXII CCD area detector'
_diffrn_measurement_method 'Phi and Omega scans'
_diffrn_radiation_monochromator graphite
_diffrn_radiation_type MoK\a
_diffrn_radiation_wavelength 0.71073
_diffrn_reflns_av_R_equivalents 0.0172
_diffrn_reflns_av_unetI/netI 0.0540
_diffrn_reflns_limit_h_max 11
_diffrn_reflns_limit_h_min -12
_diffrn_reflns_limit_k_max 9
_diffrn_reflns_limit_k_min -11
_diffrn_reflns_limit_l_max 13
_diffrn_reflns_limit_l_min -14
_diffrn_reflns_number 4611
_diffrn_reflns_theta_full 25.242
_diffrn_reflns_theta_max 28.418
_diffrn_reflns_theta_min 2.37
_diffrn_source 'fine-focus sealed tube'
_exptl_absorpt_coefficient_mu 2.553
_exptl_absorpt_correction_T_max 0.88
_exptl_absorpt_correction_T_min 0.52
_exptl_absorpt_correction_type empirical
_exptl_absorpt_process_details 'SADABS (Sheldrick 1996)'
_exptl_crystal_density_diffrn 1.521
_exptl_crystal_density_method 'not measured'
_exptl_crystal_description plate
_exptl_crystal_F_000 374
_exptl_crystal_size_max 0.300
_exptl_crystal_size_mid 0.100
_exptl_crystal_size_min 0.050
_refine_diff_density_max 0.393
_refine_diff_density_min -0.458
_refine_ls_abs_structure_details
;
Flack x determined using 836 quotients [(I+)-(I-)]/[(I+)+(I-)]
(Parsons, Flack and Wagner, Acta Cryst. B69 (2013) 249-259).
;
_refine_ls_abs_structure_Flack 0.041(7)
_refine_ls_extinction_method none
_refine_ls_goodness_of_fit_ref 1.008
_refine_ls_hydrogen_treatment mixed
_refine_ls_matrix_type full
_refine_ls_number_parameters 216
_refine_ls_number_reflns 2935
_refine_ls_number_restraints 1
_refine_ls_restrained_S_all 1.008
_refine_ls_R_factor_all 0.0264
_refine_ls_R_factor_gt 0.0239
_refine_ls_shift/su_max 0.000
_refine_ls_shift/su_mean 0.000
_refine_ls_structure_factor_coef Fsqd
_refine_ls_weighting_details 'w=1/[\s^2^(Fo^2^)] where P=(Fo^2^+2Fc^2^)/3'
_refine_ls_weighting_scheme calc
_refine_ls_wR_factor_gt 0.0572
_refine_ls_wR_factor_ref 0.0581
_reflns_number_gt 2732
_reflns_number_total 2935
_reflns_threshold_expression 'I > 2\s(I)'
_cod_data_source_file ol6b03584_si_002.cif
_cod_data_source_block I
_cod_database_code 1545459

loop_
_space_group_symop_operation_xyz
'x, y, z'
'-x, y+1/2, -z'

loop_
_atom_site_type_symbol
_atom_site_label
_atom_site_fract_x
_atom_site_fract_y
_atom_site_fract_z
_atom_site_U_iso_or_equiv
_atom_site_adp_type
_atom_site_calc_flag
_atom_site_refinement_flags_adp
_atom_site_refinement_flags_posn
_atom_site_occupancy
Br Br1 1.07210(3) 0.24431(5) 1.01890(2) 0.05038(12) Uani d . . 1
C C4 0.9239(3) 0.1845(3) 0.3983(3) 0.0245(5) Uani d . . 1
O O2 0.6605(2) 0.0814(3) 0.7154(3) 0.0509(6) Uani d . . 1
C C3 0.8464(3) 0.2884(2) 0.4547(2) 0.0197(5) Uani d . . 1
N N1 0.6774(2) 0.4815(3) 0.4487(2) 0.0236(4) Uani d . . 1
C C6 0.7814(3) 0.2860(3) 0.1861(3) 0.0316(6) Uani d . . 1
H H4 0.7611 0.2828 0.0968 0.038 Uiso calc U R 1
C C5 0.8898(3) 0.1836(3) 0.2649(3) 0.0291(6) Uani d . . 1
H H3 0.9401 0.1134 0.227 0.035 Uiso calc U R 1
C C2 0.8463(3) 0.3218(3) 0.5853(2) 0.0191(5) Uani d . . 1
C C17 0.9331(2) 0.2419(3) 0.7109(2) 0.0198(4) Uani d . . 1
H H13 0.8862 0.2774 0.7757 0.024 Uiso calc U R 1
C C11 1.1069(3) 0.2749(3) 0.7659(2) 0.0217(5) Uani d . . 1
C C16 1.1834(3) 0.2783(3) 0.8982(3) 0.0349(7) Uani d . . 1
C C15 1.3412(4) 0.3098(5) 0.9503(3) 0.0548(10) Uani d . . 1
H H9 1.3883 0.3134 1.0396 0.066 Uiso calc U R 1
C C14 1.4270(4) 0.3357(5) 0.8681(3) 0.0521(9) Uani d . . 1
H H10 1.5332 0.3553 0.9017 0.063 Uiso calc U R 1
C C1 0.7403(3) 0.4384(3) 0.5760(2) 0.0206(5) Uani d . . 1
C C8 0.7371(3) 0.3911(3) 0.3723(2) 0.0213(5) Uani d . . 1
C C7 0.7037(3) 0.3917(3) 0.2383(3) 0.0287(6) Uani d . . 1
H H5 0.6321 0.4605 0.1861 0.034 Uiso calc U R 1
C C9 0.6954(3) 0.5154(3) 0.6781(3) 0.0283(6) Uani d . . 1
H H6 0.7426 0.4817 0.7626 0.034 Uiso calc U R 1
C C10 0.5932(3) 0.6293(4) 0.6605(3) 0.0377(7) Uani d . . 1
H H8 0.5434 0.6664 0.5775 0.045 Uiso calc U R 1
H H7 0.5712 0.6721 0.7312 0.045 Uiso calc U R 1
C C18 0.9124(3) 0.0653(3) 0.7017(3) 0.0235(5) Uani d . . 1
H H15 0.9618 0.024 0.6415 0.028 Uiso calc U R 1
H H14 0.9618 0.0191 0.786 0.028 Uiso calc U R 1
N N2 0.7424(3) 0.0260(3) 0.6563(2) 0.0285(5) Uani d . . 1
O O1 0.6943(2) -0.0572(3) 0.5634(2) 0.0476(6) Uani d . . 1
C C13 1.3554(3) 0.3326(3) 0.7360(3) 0.0354(7) Uani d . . 1
H H11 1.4135 0.3504 0.6805 0.042 Uiso calc U R 1
C C12 1.1974(3) 0.3032(3) 0.6855(3) 0.0247(5) Uani d . . 1
H H12 1.1506 0.3024 0.5961 0.03 Uiso calc U R 1
H H1 0.609(3) 0.535(4) 0.418(3) 0.028(8) Uiso d . . 1
H H2 0.999(3) 0.114(3) 0.451(3) 0.026(7) Uiso d . . 1

loop_
_atom_site_aniso_label
_atom_site_aniso_U_11
_atom_site_aniso_U_22
_atom_site_aniso_U_33
_atom_site_aniso_U_12
_atom_site_aniso_U_13
_atom_site_aniso_U_23
Br1 0.05174(19) 0.0777(3) 0.02147(14) -0.01745(18) 0.01129(12) 0.00418(15)
C4 0.0239(13) 0.0232(12) 0.0267(14) 0.0001(10) 0.0084(11) 0.0031(9)
O2 0.0285(11) 0.0620(15) 0.0707(17) -0.0101(10) 0.0277(12) -0.0167(12)
C3 0.0146(11) 0.0218(12) 0.0201(12) -0.0032(8) 0.0019(9) 0.0025(8)
N1 0.0153(10) 0.0269(11) 0.0279(12) 0.0060(9) 0.0056(9) 0.0068(8)
C6 0.0315(14) 0.0411(17) 0.0200(14) -0.0058(11) 0.0049(11) -0.0018(10)
C5 0.0352(15) 0.0287(13) 0.0264(14) -0.0033(11) 0.0138(12) -0.0052(10)
C2 0.0143(11) 0.0213(11) 0.0219(12) -0.0021(9) 0.0060(10) 0.0005(9)
C17 0.0167(10) 0.0227(10) 0.0211(10) -0.0024(11) 0.0072(8) 0.0029(11)
C11 0.0204(11) 0.0187(13) 0.0241(12) -0.0018(9) 0.0042(10) 0.0010(8)
C16 0.0313(14) 0.0461(19) 0.0245(14) -0.0118(12) 0.0048(11) 0.0061(11)
C15 0.0394(18) 0.088(3) 0.0259(17) -0.0277(17) -0.0055(14) 0.0103(15)
C14 0.0250(16) 0.079(3) 0.043(2) -0.0218(16) -0.0026(14) 0.0097(17)
C1 0.0157(12) 0.0212(12) 0.0250(13) -0.0022(9) 0.0066(10) 0.0012(9)
C8 0.0139(11) 0.0241(12) 0.0245(13) -0.0011(9) 0.0042(10) 0.0026(9)
C7 0.0179(12) 0.0364(15) 0.0262(14) -0.0018(11) -0.0012(11) 0.0085(11)
C9 0.0234(13) 0.0310(14) 0.0336(16) -0.0008(11) 0.0137(12) -0.0027(11)
C10 0.0344(16) 0.0337(15) 0.0482(19) 0.0049(12) 0.0175(14) -0.0090(12)
C18 0.0158(12) 0.0243(13) 0.0298(14) -0.0013(9) 0.0064(10) 0.0050(10)
N2 0.0205(11) 0.0295(12) 0.0345(14) -0.0051(9) 0.0073(10) 0.0068(10)
O1 0.0342(12) 0.0578(15) 0.0441(15) -0.0144(10) 0.0029(10) -0.0116(11)
C13 0.0232(14) 0.0449(17) 0.0370(17) -0.0083(12) 0.0081(12) 0.0068(13)
C12 0.0201(12) 0.0271(13) 0.0253(14) -0.0022(9) 0.0049(11) 0.0021(9)

loop_
_atom_type_symbol
_atom_type_description
_atom_type_scat_dispersion_real
_atom_type_scat_dispersion_imag
_atom_type_scat_source
C C 0.0033 0.0016 'International Tables Vol C Tables 4.2.6.8 and 6.1.1.4'
H H 0.0000 0.0000 'International Tables Vol C Tables 4.2.6.8 and 6.1.1.4'
N N 0.0061 0.0033 'International Tables Vol C Tables 4.2.6.8 and 6.1.1.4'
O O 0.0106 0.0060 'International Tables Vol C Tables 4.2.6.8 and 6.1.1.4'
Br Br -0.2901 2.4595 'International Tables Vol C Tables 4.2.6.8 and 6.1.1.4'

loop_
_geom_angle_atom_site_label_1
_geom_angle_atom_site_label_2
_geom_angle_atom_site_label_3
_geom_angle
C5 C4 C3 119.2(2)
C5 C4 H2 120.6(17)
C3 C4 H2 120.3(17)
C4 C3 C8 118.2(2)
C4 C3 C2 135.6(2)
C8 C3 C2 106.2(2)
C8 N1 C1 109.9(2)
C8 N1 H1 120.(2)
C1 N1 H1 129.(2)
C7 C6 C5 121.2(3)
C7 C6 H4 119.4
C5 C6 H4 119.4
C4 C5 C6 121.3(3)
C4 C5 H3 119.3
C6 C5 H3 119.3
C1 C2 C3 106.9(2)
C1 C2 C17 123.6(2)
C3 C2 C17 129.3(2)
C2 C17 C11 116.5(2)
C2 C17 C18 112.2(2)
C11 C17 C18 107.5(2)
C2 C17 H13 106.7
C11 C17 H13 106.7
C18 C17 H13 106.7
C16 C11 C12 116.5(2)
C16 C11 C17 121.8(2)
C12 C11 C17 121.7(2)
C11 C16 C15 122.8(3)
C11 C16 Br1 120.65(19)
C15 C16 Br1 116.6(2)
C14 C15 C16 119.1(3)
C14 C15 H9 120.5
C16 C15 H9 120.5
C15 C14 C13 119.9(3)
C15 C14 H10 120.0
C13 C14 H10 120.0
N1 C1 C2 109.3(2)
N1 C1 C9 121.2(2)
C2 C1 C9 129.5(2)
N1 C8 C7 129.5(2)
N1 C8 C3 107.7(2)
C7 C8 C3 122.8(2)
C6 C7 C8 117.2(2)
C6 C7 H5 121.4
C8 C7 H5 121.4
C10 C9 C1 125.5(3)
C10 C9 H6 117.3
C1 C9 H6 117.3
C9 C10 H8 120.0
C9 C10 H7 120.0
H8 C10 H7 120.0
N2 C18 C17 109.76(19)
N2 C18 H15 109.7
C17 C18 H15 109.7
N2 C18 H14 109.7
C17 C18 H14 109.7
H15 C18 H14 108.2
O1 N2 O2 123.8(2)
O1 N2 C18 118.3(2)
O2 N2 C18 117.9(2)
C14 C13 C12 120.3(3)
C14 C13 H11 119.9
C12 C13 H11 119.9
C13 C12 C11 121.4(3)
C13 C12 H12 119.3
C11 C12 H12 119.3

loop_
_geom_bond_atom_site_label_1
_geom_bond_atom_site_label_2
_geom_bond_distance
Br1 C16 1.914(3)
C4 C5 1.385(4)
C4 C3 1.396(3)
C4 H2 0.96(3)
O2 N2 1.223(3)
C3 C8 1.418(3)
C3 C2 1.449(3)
N1 C8 1.370(3)
N1 C1 1.372(3)
N1 H1 0.76(3)
C6 C7 1.381(4)
C6 C5 1.397(4)
C6 H4 0.93
C5 H3 0.93
C2 C1 1.375(3)
C2 C17 1.512(3)
C17 C11 1.523(3)
C17 C18 1.539(4)
C17 H13 0.98
C11 C16 1.386(4)
C11 C12 1.396(3)
C16 C15 1.387(4)
C15 C14 1.375(5)
C15 H9 0.93
C14 C13 1.378(4)
C14 H10 0.93
C1 C9 1.458(4)
C8 C7 1.392(4)
C7 H5 0.93
C9 C10 1.323(4)
C9 H6 0.93
C10 H8 0.93
C10 H7 0.93
C18 N2 1.499(3)
C18 H15 0.97
C18 H14 0.97
N2 O1 1.204(3)
C13 C12 1.384(4)
C13 H11 0.93
C12 H12 0.93
